data_4034115
loop_
_publ_author_name
'Kaleta, Ji\<r\'i'
'Bastien, Guillaume'
'Wen, Jin'
'Dra\<c\'insk\'y, Martin'
'Tortorici, Edward'
'C\'isa\<rov\'a, Ivana'
'Beale, Paul D.'
'Rogers, Charles T.'
'Michl, Josef'

_publ_section_title
;
 Bulk Inclusions of Double Pyridazine Molecular Rotors in Hexagonal Tris(
 o-phenylene)cyclotriphosphazene.
;
_journal_issue 13
_journal_name_full 'The Journal of organic chemistry'
_journal_page_first 8449
_journal_page_last 8467
_journal_paper_doi 10.1021/acs.joc.9b00553
_journal_volume 84
_journal_year 2019
_chemical_compound_source 'Synthesized by Dr. Jiri Kaleta'
_chemical_formula_moiety 'C25 H28 N4'
_chemical_formula_sum 'C25 H28 N4'
_chemical_formula_weight 384.51
_space_group_crystal_system monoclinic
_space_group_IT_number 15
_space_group_name_Hall '-C 2yc'
_space_group_name_H-M_alt 'C 1 2/c 1'
_atom_sites_solution_hydrogens geom
_atom_sites_solution_primary direct
_audit_creation_method SHELXL-2014/7
_cell_angle_alpha 90
_cell_angle_beta 113.8010(10)
_cell_angle_gamma 90
_cell_formula_units_Z 4
_cell_length_a 22.3659(8)
_cell_length_b 9.9919(4)
_cell_length_c 10.6756(4)
_cell_measurement_reflns_used 9894
_cell_measurement_temperature 150(2)
_cell_measurement_theta_max 72.2603
_cell_measurement_theta_min 4.9255
_cell_volume 2182.86(14)
_computing_cell_refinement 'SAINT V8.35A (Bruker AXS Inc., 2015)'
_computing_data_collection 'Bruker Instrument Service v4.2.9'
_computing_data_reduction 'SAINT V8.35A (Bruker AXS Inc., 2015)'
_computing_structure_refinement 'SHELXL-2014/7 (Sheldrick, 2014)'
_computing_structure_solution 'SHELXT 2014/4 (Sheldrick, 2014)'
_diffrn_ambient_temperature 150(2)
_diffrn_measured_fraction_theta_full 0.992
_diffrn_measured_fraction_theta_max 0.990
_diffrn_measurement_device_type 'Bruker D8 VENTURE Kappa Duo PHOTON 100 CMOS'
_diffrn_measurement_method '\f and \w scans'
_diffrn_radiation_monochromator 'Helios Cu  multilayer optic'
_diffrn_radiation_type CuK\a
_diffrn_radiation_wavelength 1.54178
_diffrn_reflns_av_R_equivalents 0.0303
_diffrn_reflns_av_unetI/netI 0.0160
_diffrn_reflns_Laue_measured_fraction_full 0.992
_diffrn_reflns_Laue_measured_fraction_max 0.990
_diffrn_reflns_limit_h_max 27
_diffrn_reflns_limit_h_min -27
_diffrn_reflns_limit_k_max 12
_diffrn_reflns_limit_k_min -12
_diffrn_reflns_limit_l_max 13
_diffrn_reflns_limit_l_min -13
_diffrn_reflns_number 20784
_diffrn_reflns_point_group_measured_fraction_full 0.992
_diffrn_reflns_point_group_measured_fraction_max 0.990
_diffrn_reflns_theta_full 67.679
_diffrn_reflns_theta_max 72.374
_diffrn_reflns_theta_min 4.925
_diffrn_source 'I\mS  micro-focus sealed tube'
_exptl_absorpt_coefficient_mu 0.542
_exptl_absorpt_correction_T_max 0.97
_exptl_absorpt_correction_T_min 0.89
_exptl_absorpt_correction_type multi-scan
_exptl_absorpt_process_details
;
SADABS-2014/5 - Bruker AXS area detector scaling and absorption correction
;
_exptl_crystal_colour colourless
_exptl_crystal_density_diffrn 1.170
_exptl_crystal_description prism
_exptl_crystal_F_000 824
_exptl_crystal_size_max 0.870
_exptl_crystal_size_mid 0.073
_exptl_crystal_size_min 0.060
_refine_diff_density_max 0.374
_refine_diff_density_min -0.260
_refine_diff_density_rms 0.038
_refine_ls_extinction_method none
_refine_ls_goodness_of_fit_ref 1.073
_refine_ls_hydrogen_treatment constr
_refine_ls_matrix_type full
_refine_ls_number_parameters 140
_refine_ls_number_reflns 2139
_refine_ls_number_restraints 24
_refine_ls_restrained_S_all 1.163
_refine_ls_R_factor_all 0.0485
_refine_ls_R_factor_gt 0.0437
_refine_ls_shift/su_max 0.000
_refine_ls_shift/su_mean 0.000
_refine_ls_structure_factor_coef Fsqd
_refine_ls_weighting_details 'w=1/[\s^2^(Fo^2^)+(0.0613P)^2^+1.3811P] where P=(Fo^2^+2Fc^2^)/3'
_refine_ls_weighting_scheme calc
_refine_ls_wR_factor_gt 0.1168
_refine_ls_wR_factor_ref 0.1208
_reflns_Friedel_coverage 0.000
_reflns_number_gt 1899
_reflns_number_total 2139
_reflns_threshold_expression 'I > 2\s(I)'
_cod_data_source_file jo9b00553_si_005.cif
_cod_data_source_block 02_JK668
_cod_original_sg_symbol_H-M 'C 2/c'
_cod_database_code 4034115
_shelx_shelxl_version_number 2014/7
_shelx_space_group_comment
;
The symmetry employed for this shelxl refinement is uniquely defined
by the following loop, which should always be used as a source of
symmetry information in preference to the above space-group names.
They are only intended as comments.
;
_shelx_estimated_absorpt_t_min 0.650
_shelx_estimated_absorpt_t_max 0.968

loop_
_space_group_symop_operation_xyz
'x, y, z'
'-x, y, -z+1/2'
'x+1/2, y+1/2, z'
'-x+1/2, y+1/2, -z+1/2'
'-x, -y, -z'
'x, -y, z-1/2'
'-x+1/2, -y+1/2, -z'
'x+1/2, -y+1/2, z-1/2'

loop_
_atom_site_label
_atom_site_type_symbol
_atom_site_fract_x
_atom_site_fract_y
_atom_site_fract_z
_atom_site_U_iso_or_equiv
_atom_site_adp_type
_atom_site_occupancy
_atom_site_site_symmetry_order
_atom_site_calc_flag
_atom_site_refinement_flags_posn
_atom_site_refinement_flags_adp
_atom_site_refinement_flags_occupancy
_atom_site_disorder_assembly
_atom_site_disorder_group
N1 N 0.25120(5) 0.35216(11) 0.29589(10) 0.0298(3) Uani 1 1 d . . . . .
N2 N 0.19798(5) 0.34953(11) 0.17742(10) 0.0293(3) Uani 1 1 d . . . . .
C1 C 0.46099(6) 0.44062(12) 0.66997(12) 0.0259(3) Uani 1 1 d . . . . .
C2A C 0.52756(7) 0.37652(19) 0.68890(15) 0.0362(4) Uani 0.848(3) 1 d . U P A 1
H21A H 0.5508 0.4191 0.6376 0.043 Uiso 0.848(3) 1 calc R U P A 1
H22A H 0.5286 0.2775 0.6864 0.043 Uiso 0.848(3) 1 calc R U P A 1
C3A C 0.5000 0.5623(3) 0.7500 0.0478(6) Uani 0.848(3) 2 d S TU P A 1
H31A H 0.5215 0.6171 0.7027 0.057 Uiso 0.4238(13) 1 calc R U P A 1
H32A H 0.4785 0.6171 0.7972 0.057 Uiso 0.4238(13) 1 calc R U P A 1
C2B C 0.5000 0.3218(14) 0.7500 0.0362(4) Uani 0.152(3) 2 d S TU P A 2
H21B H 0.4785 0.2669 0.7972 0.043 Uiso 0.0762(13) 1 calc R U P A 2
H22B H 0.5215 0.2669 0.7028 0.043 Uiso 0.0762(13) 1 calc R U P A 2
C3B C 0.5287(5) 0.5012(10) 0.6857(10) 0.0478(6) Uani 0.152(3) 1 d . U P A 2
H31B H 0.5309 0.5999 0.6807 0.057 Uiso 0.152(3) 1 calc R U P A 2
H32B H 0.5514 0.4545 0.6356 0.057 Uiso 0.152(3) 1 calc R U P A 2
C4 C 0.40166(6) 0.44054(12) 0.54633(12) 0.0271(3) Uani 1 1 d . . . . .
C5 C 0.35338(6) 0.44061(12) 0.44256(12) 0.0265(3) Uani 1 1 d . . . . .
C6 C 0.29710(6) 0.44494(12) 0.31413(12) 0.0233(3) Uani 1 1 d . . . . .
C7 C 0.29155(6) 0.54115(12) 0.21559(12) 0.0260(3) Uani 1 1 d . . . . .
H7 H 0.3243 0.6073 0.2315 0.031 Uiso 1 1 calc R U . . .
C8 C 0.23712(6) 0.53703(12) 0.09498(12) 0.0258(3) Uani 1 1 d . . . . .
H8 H 0.2312 0.6000 0.0243 0.031 Uiso 1 1 calc R U . . .
C9 C 0.19050(6) 0.43783(11) 0.07860(11) 0.0221(3) Uani 1 1 d . . . . .
C10 C 0.12934(6) 0.42224(12) -0.05343(12) 0.0263(3) Uani 1 1 d . . . . .
C11 C 0.10422(7) 0.55953(15) -0.11737(15) 0.0409(4) Uani 1 1 d . . . . .
H11A H 0.0959 0.6158 -0.0509 0.061 Uiso 1 1 calc R U . . .
H11B H 0.0636 0.5481 -0.1991 0.061 Uiso 1 1 calc R U . . .
H11C H 0.1371 0.6024 -0.1429 0.061 Uiso 1 1 calc R U . . .
C12 C 0.07503(7) 0.35188(16) -0.02637(14) 0.0385(4) Uani 1 1 d . . . . .
H12A H 0.0894 0.2617 0.0091 0.058 Uiso 1 1 calc R U . . .
H12B H 0.0358 0.3457 -0.1119 0.058 Uiso 1 1 calc R U . . .
H12C H 0.0650 0.4031 0.0411 0.058 Uiso 1 1 calc R U . . .
C13 C 0.14785(7) 0.33804(16) -0.15257(14) 0.0412(4) Uani 1 1 d . . . . .
H13A H 0.1834 0.3821 -0.1681 0.062 Uiso 1 1 calc R U . . .
H13B H 0.1098 0.3291 -0.2398 0.062 Uiso 1 1 calc R U . . .
H13C H 0.1622 0.2491 -0.1131 0.062 Uiso 1 1 calc R U . . .

loop_
_atom_site_aniso_label
_atom_site_aniso_U_11
_atom_site_aniso_U_22
_atom_site_aniso_U_33
_atom_site_aniso_U_23
_atom_site_aniso_U_13
_atom_site_aniso_U_12
N1 0.0275(6) 0.0314(6) 0.0222(5) 0.0031(4) 0.0015(4) -0.0046(4)
N2 0.0276(6) 0.0310(6) 0.0216(5) 0.0031(4) 0.0018(4) -0.0059(4)
C1 0.0219(6) 0.0294(6) 0.0206(6) 0.0004(5) 0.0028(5) 0.0000(5)
C2A 0.0266(7) 0.0541(9) 0.0235(7) -0.0011(6) 0.0055(6) 0.0050(7)
C3A 0.0410(12) 0.0340(11) 0.0424(12) 0.000 -0.0100(9) 0.000
C2B 0.0266(7) 0.0541(9) 0.0235(7) -0.0011(6) 0.0055(6) 0.0050(7)
C3B 0.0410(12) 0.0340(11) 0.0424(12) 0.000 -0.0100(9) 0.000
C4 0.0251(6) 0.0293(6) 0.0228(6) 0.0003(5) 0.0056(5) -0.0002(5)
C5 0.0252(6) 0.0285(6) 0.0230(6) -0.0006(5) 0.0067(5) 0.0003(5)
C6 0.0220(6) 0.0257(6) 0.0197(6) -0.0029(4) 0.0059(5) 0.0019(4)
C7 0.0231(6) 0.0271(6) 0.0244(6) -0.0021(5) 0.0062(5) -0.0042(5)
C8 0.0263(6) 0.0265(6) 0.0216(6) 0.0022(4) 0.0066(5) -0.0019(5)
C9 0.0219(6) 0.0239(6) 0.0187(6) -0.0017(4) 0.0063(5) 0.0008(4)
C10 0.0230(6) 0.0308(6) 0.0196(6) -0.0001(5) 0.0029(5) -0.0032(5)
C11 0.0291(7) 0.0413(8) 0.0372(8) 0.0096(6) -0.0023(6) 0.0005(6)
C12 0.0266(7) 0.0534(9) 0.0283(7) 0.0014(6) 0.0036(5) -0.0117(6)
C13 0.0394(8) 0.0532(9) 0.0255(7) -0.0114(6) 0.0073(6) -0.0042(7)

loop_
_atom_type_symbol
_atom_type_description
_atom_type_scat_dispersion_real
_atom_type_scat_dispersion_imag
_atom_type_scat_source
C C 0.0181 0.0091 'International Tables Vol C Tables 4.2.6.8 and 6.1.1.4'
H H 0.0000 0.0000 'International Tables Vol C Tables 4.2.6.8 and 6.1.1.4'
N N 0.0311 0.0180 'International Tables Vol C Tables 4.2.6.8 and 6.1.1.4'

loop_
_geom_angle_atom_site_label_1
_geom_angle_atom_site_label_2
_geom_angle_atom_site_label_3
_geom_angle
_geom_angle_site_symmetry_1
_geom_angle_site_symmetry_3
C6 N1 N2 119.16(10) . .
C9 N2 N1 120.86(10) . .
C4 C1 C2B 128.4(4) . .
C4 C1 C3A 127.83(11) . .
C4 C1 C2A 126.55(11) . .
C3A C1 C2A 87.41(10) . .
C4 C1 C2A 127.87(11) . 2_656
C3A C1 C2A 87.30(10) . 2_656
C2A C1 C2A 86.00(12) . 2_656
C4 C1 C3B 125.9(4) . .
C2B C1 C3B 86.0(4) . .
C4 C1 C3B 127.4(4) . 2_656
C2B C1 C3B 85.8(4) . 2_656
C3B C1 C3B 89.7(7) . 2_656
C4 C1 C1 179.32(13) . 2_656
C2B C1 C1 51.5(3) . 2_656
C3A C1 C1 52.20(7) . 2_656
C2A C1 C1 52.85(8) . 2_656
C2A C1 C1 52.69(8) 2_656 2_656
C3B C1 C1 53.5(4) . 2_656
C3B C1 C1 53.2(4) 2_656 2_656
C1 C2A C1 74.46(11) . 2_656
C1 C2A H21A 116.1 . .
C1 C2A H21A 116.1 2_656 .
C1 C2A H22A 116.1 . .
C1 C2A H22A 116.1 2_656 .
H21A C2A H22A 113.0 . .
C1 C3A C1 75.59(15) 2_656 .
C1 C3A H31A 115.9 2_656 .
C1 C3A H31A 115.9 . .
C1 C3A H32A 115.9 2_656 .
C1 C3A H32A 115.9 . .
H31A C3A H32A 112.9 . .
C1 C2B C1 76.9(7) 2_656 .
C1 C2B H21B 115.7 2_656 .
C1 C2B H21B 115.7 . .
C1 C2B H22B 115.7 2_656 .
C1 C2B H22B 115.7 . .
H21B C2B H22B 112.7 . .
C1 C3B C1 73.3(5) . 2_656
C1 C3B H31B 116.2 . .
C1 C3B H31B 116.2 2_656 .
C1 C3B H32B 116.2 . .
C1 C3B H32B 116.2 2_656 .
H31B C3B H32B 113.2 . .
C5 C4 C1 178.64(13) . .
C4 C5 C6 176.89(13) . .
N1 C6 C7 122.61(11) . .
N1 C6 C5 116.26(10) . .
C7 C6 C5 121.13(11) . .
C8 C7 C6 117.62(11) . .
C8 C7 H7 121.2 . .
C6 C7 H7 121.2 . .
C7 C8 C9 118.30(11) . .
C7 C8 H8 120.9 . .
C9 C8 H8 120.9 . .
N2 C9 C8 121.43(11) . .
N2 C9 C10 116.30(10) . .
C8 C9 C10 122.26(10) . .
C9 C10 C12 110.92(10) . .
C9 C10 C13 107.62(10) . .
C12 C10 C13 109.54(11) . .
C9 C10 C11 110.53(10) . .
C12 C10 C11 108.61(11) . .
C13 C10 C11 109.62(11) . .
C10 C11 H11A 109.5 . .
C10 C11 H11B 109.5 . .
H11A C11 H11B 109.5 . .
C10 C11 H11C 109.5 . .
H11A C11 H11C 109.5 . .
H11B C11 H11C 109.5 . .
C10 C12 H12A 109.5 . .
C10 C12 H12B 109.5 . .
H12A C12 H12B 109.5 . .
C10 C12 H12C 109.5 . .
H12A C12 H12C 109.5 . .
H12B C12 H12C 109.5 . .
C10 C13 H13A 109.5 . .
C10 C13 H13B 109.5 . .
H13A C13 H13B 109.5 . .
C10 C13 H13C 109.5 . .
H13A C13 H13C 109.5 . .
H13B C13 H13C 109.5 . .

loop_
_geom_bond_atom_site_label_1
_geom_bond_atom_site_label_2
_geom_bond_distance
_geom_bond_site_symmetry_2
N1 C6 1.3377(16) .
N1 N2 1.3424(14) .
N2 C9 1.3330(15) .
C1 C4 1.4455(16) .
C1 C2B 1.517(11) .
C1 C3A 1.539(2) .
C1 C2A 1.5572(19) .
C1 C2A 1.5603(19) 2_656
C1 C3B 1.576(11) .
C1 C3B 1.583(11) 2_656
C1 C1 1.886(2) 2_656
C2A C1 1.5604(19) 2_656
C2A H21A 0.9900 .
C2A H22A 0.9900 .
C3A C1 1.539(2) 2_656
C3A H31A 0.9900 .
C3A H32A 0.9900 .
C2B C1 1.517(11) 2_656
C2B H21B 0.9900 .
C2B H22B 0.9900 .
C3B C1 1.583(11) 2_656
C3B H31B 0.9900 .
C3B H32B 0.9900 .
C4 C5 1.1949(18) .
C5 C6 1.4399(16) .
C6 C7 1.3931(17) .
C7 C8 1.3699(16) .
C7 H7 0.9500 .
C8 C9 1.3975(16) .
C8 H8 0.9500 .
C9 C10 1.5251(15) .
C10 C12 1.5286(17) .
C10 C13 1.5339(18) .
C10 C11 1.5343(18) .
C11 H11A 0.9800 .
C11 H11B 0.9800 .
C11 H11C 0.9800 .
C12 H12A 0.9800 .
C12 H12B 0.9800 .
C12 H12C 0.9800 .
C13 H13A 0.9800 .
C13 H13B 0.9800 .
C13 H13C 0.9800 .
